data_4347939
loop_
_publ_author_name
'Aguirrechu-Comer\'on, Amagoia'
'Hern\'andez-Molina, Rita'
'Rodr\'iguez-Hern\'andez, Pl\'acida'
'Mu\~noz, Alfonso'
'Rodr\'iguez-Mendoza, Ulises R'
'Lav\'in, V\?\'ictor'
'Angel, Ross J.'
'Gonzalez-Platas, Javier'

_publ_section_title
;
 Experimental and ab Initio Study of
 Catena(bis(\m2-iodo)-6-methylquinoline-copper(I)) under Pressure:
 Synthesis, Crystal Structure, Electronic, and Luminescence Properties.
;
_journal_issue 15
_journal_name_full 'Inorganic chemistry'
_journal_page_first 7476
_journal_page_last 7484
_journal_paper_doi 10.1021/acs.inorgchem.6b00796
_journal_volume 55
_journal_year 2016
_chemical_formula_moiety 'C10 H9 Cu I N'
_chemical_formula_sum 'C10 H9 Cu I N'
_chemical_formula_weight 333.62
_space_group_crystal_system triclinic
_space_group_IT_number 2
_space_group_name_Hall '-P 1'
_space_group_name_H-M_alt 'P -1'
_atom_sites_solution_hydrogens geom
_atom_sites_solution_primary direct
_audit_creation_date 2016-03-11
_audit_creation_method
;
Olex2 1.2
(compiled 2016.02.19 svn.r3266 for OlexSys, GUI svn.r5155)
;
_cell_angle_alpha 88.493(14)
_cell_angle_beta 85.206(14)
_cell_angle_gamma 80.047(14)
_cell_formula_units_Z 2
_cell_length_a 4.2816(5)
_cell_length_b 9.6687(16)
_cell_length_c 10.5131(18)
_cell_measurement_reflns_used 1455
_cell_measurement_temperature 298(1)
_cell_measurement_theta_max 27.1310
_cell_measurement_theta_min 2.8740
_cell_volume 427.14(12)
_computing_cell_refinement 'CrysAlisPro 1.171.38.41l (Rigaku OD, 2015)'
_computing_data_collection 'CrysAlisPro 1.171.38.41l (Rigaku OD, 2015)'
_computing_data_reduction 'CrysAlisPro 1.171.38.41l (Rigaku OD, 2015)'
_computing_molecular_graphics 'Olex2 (Dolomanov et al., 2009)'
_computing_publication_material 'Olex2 (Dolomanov et al., 2009)'
_computing_structure_refinement 'ShelXL (Sheldrick, 2015)'
_computing_structure_solution 'ShelXT (Sheldrick, 2015)'
_diffrn_ambient_pressure 2320000(40000)
_diffrn_ambient_temperature 298(1)
_diffrn_detector 'CCD plate'
_diffrn_detector_area_resol_mean 8.1268
_diffrn_detector_type EosS2
_diffrn_measured_fraction_theta_full 0.356
_diffrn_measured_fraction_theta_max 0.304
_diffrn_measurement_details
;
List of Runs (angles in degrees, time in seconds):

  # Type    Start    End  Width  t~exp~   \w     \q     \k     \f   Frames
--------------------------------------------------------------------------
  1  \w    -28.00  35.00   0.50   10.00    --   26.32  13.00  -3.00  126
  2  \w    -25.00   4.00   0.50   10.00    --   26.32  97.00 -35.00   58
  3  \w    -63.00   3.00   0.50   10.00    --  -27.10  67.00 -23.00  132
  4  \w    -23.00  22.00   0.50   10.00    --   26.32 -19.00-150.00   90
  5  \w      0.00  32.00   0.50   10.00    --  -27.10 -19.00-180.00   64
  6  \w    -14.00  14.00   0.50   10.00    --  -27.10 -77.00-150.00   56
  7  \w     38.00  68.00   0.50   10.00    --   26.32 -99.00-150.00   60
  8  \w     33.00  60.00   0.50   10.00    --   26.32 -99.00  30.00   54
  9  \w    -11.00  14.00   0.50   10.00    --  -27.10 -81.00  29.00   50
 10  \w    -31.00  27.00   0.50   10.00    --  -27.10 -26.00   7.00  116
 11  \w    -23.00   4.00   0.50   10.00    --   26.32  97.00 143.00   54
 12  \w    -46.00 -17.00   0.50   10.00    --   26.32 134.00 123.00   58
 13  \w    -63.00   3.00   0.50   10.00    --  -27.10  67.00 157.00  132
;
_diffrn_measurement_device 'four-circle diffractometer'
_diffrn_measurement_device_type 'SuperNova, Dualflex, EosS2'
_diffrn_measurement_method '\w scans'
_diffrn_orient_matrix_type 'CrysAlisPro convention (1999,Acta A55,543-557)'
_diffrn_orient_matrix_UB_11 -0.0136229000
_diffrn_orient_matrix_UB_12 0.0570007000
_diffrn_orient_matrix_UB_13 -0.0442092000
_diffrn_orient_matrix_UB_21 0.0443747000
_diffrn_orient_matrix_UB_22 -0.0477319000
_diffrn_orient_matrix_UB_23 -0.0510778000
_diffrn_orient_matrix_UB_31 -0.1622298000
_diffrn_orient_matrix_UB_32 -0.0045704000
_diffrn_orient_matrix_UB_33 -0.0046057000
_diffrn_radiation_monochromator graphite
_diffrn_radiation_probe x-ray
_diffrn_radiation_type MoK\a
_diffrn_radiation_wavelength 0.71073
_diffrn_reflns_av_R_equivalents 0.0473
_diffrn_reflns_av_unetI/netI 0.0403
_diffrn_reflns_Laue_measured_fraction_full 0.356
_diffrn_reflns_Laue_measured_fraction_max 0.304
_diffrn_reflns_limit_h_max 5
_diffrn_reflns_limit_h_min -5
_diffrn_reflns_limit_k_max 9
_diffrn_reflns_limit_k_min -10
_diffrn_reflns_limit_l_max 12
_diffrn_reflns_limit_l_min -12
_diffrn_reflns_number 2681
_diffrn_reflns_point_group_measured_fraction_full 0.356
_diffrn_reflns_point_group_measured_fraction_max 0.304
_diffrn_reflns_theta_full 25.242
_diffrn_reflns_theta_max 28.443
_diffrn_reflns_theta_min 2.873
_diffrn_source 'fine-focus sealed X-ray tube'
_diffrn_source_type 'Enhance (Mo) X-ray Source'
_exptl_absorpt_coefficient_mu 6.111
_exptl_absorpt_correction_T_max 1.00000
_exptl_absorpt_correction_T_min 0.35758
_exptl_absorpt_correction_type multi-scan
_exptl_absorpt_process_details
;
CrysAlisPro 1.171.38.41l (Rigaku Oxford Diffraction, 2015)
Empirical absorption correction using spherical harmonics,
 implemented in SCALE3 ABSPACK scaling algorithm.
;
_exptl_crystal_colour yellow
_exptl_crystal_colour_primary yellow
_exptl_crystal_density_diffrn 2.594
_exptl_crystal_description plate
_exptl_crystal_F_000 316
_exptl_crystal_size_max 0.161
_exptl_crystal_size_mid 0.069
_exptl_crystal_size_min 0.05
_refine_diff_density_max 0.503
_refine_diff_density_min -0.439
_refine_diff_density_rms 0.109
_refine_ls_extinction_coef 0.0155(19)
_refine_ls_extinction_expression Fc^*^=kFc[1+0.001xFc^2^\l^3^/sin(2\q)]^-1/4^
_refine_ls_extinction_method 'SHELXL-2014/7 (Sheldrick 2014'
_refine_ls_goodness_of_fit_ref 1.070
_refine_ls_hydrogen_treatment constr
_refine_ls_matrix_type full
_refine_ls_number_parameters 65
_refine_ls_number_reflns 655
_refine_ls_number_restraints 0
_refine_ls_restrained_S_all 1.070
_refine_ls_R_factor_all 0.0348
_refine_ls_R_factor_gt 0.0285
_refine_ls_shift/su_max 0.001
_refine_ls_shift/su_mean 0.000
_refine_ls_structure_factor_coef Fsqd
_refine_ls_weighting_details 'w=1/[\s^2^(Fo^2^)+(0.0368P)^2^] where P=(Fo^2^+2Fc^2^)/3'
_refine_ls_weighting_scheme calc
_refine_ls_wR_factor_gt 0.0656
_refine_ls_wR_factor_ref 0.0684
_reflns_Friedel_coverage 0.000
_reflns_number_gt 595
_reflns_number_total 655
_reflns_threshold_expression 'I > 2\s(I)'
_cod_data_source_file ic6b00796_si_001.cif
_cod_data_source_block CuI_11_232GPa
_cod_original_cell_volume 427.13(12)
_cod_database_code 4347939
_shelx_space_group_comment
;
The symmetry employed for this shelxl refinement is uniquely defined
by the following loop, which should always be used as a source of
symmetry information in preference to the above space-group names.
They are only intended as comments.
;
_reflns_odcompleteness_completeness 34.76
_reflns_odcompleteness_iscentric 1
_reflns_odcompleteness_theta 26.32
_olex2_refinement_description
;
1. Fixed Uiso
 At 1.2 times of:
  All C(H) groups
 At 1.5 times of:
  All C(H,H,H) groups
2.a Aromatic/amide H refined with riding coordinates:
 C1(H1), C8(H8), C5(H5), C2(H2), C7(H7), C3(H3)
2.b Idealised Me refined as rotating group:
 C10(H10A,H10B,H10C)
;
_shelx_shelxl_version_number 2014/7
_olex2_submission_special_instructions 'No special instructions were received'
_oxdiff_exptl_absorpt_empirical_details
;
Empirical correction (ABSPACK) includes:
- Absorption correction using spherical harmonics
- Frame scaling
;
_oxdiff_exptl_absorpt_empirical_full_max 2.688
_oxdiff_exptl_absorpt_empirical_full_min 0.411

loop_
_space_group_symop_operation_xyz
'x, y, z'
'-x, -y, -z'

loop_
_atom_site_label
_atom_site_type_symbol
_atom_site_fract_x
_atom_site_fract_y
_atom_site_fract_z
_atom_site_U_iso_or_equiv
_atom_site_adp_type
_atom_site_occupancy
_atom_site_site_symmetry_order
_atom_site_calc_flag
_atom_site_refinement_flags_posn
I1 I 1.34354(10) 0.34652(11) 0.11659(9) 0.0258(10) Uani 1 1 d .
Cu1 Cu 1.1604(2) 0.6030(2) 0.0332(2) 0.0366(19) Uani 1 1 d .
N1 N 0.9959(13) 0.7651(14) 0.1529(11) 0.0174(13) Uiso 1 1 d .
C9 C 0.7583(14) 0.7573(16) 0.2475(13) 0.0144(15) Uiso 1 1 d .
C4 C 0.5990(15) 0.8839(17) 0.3120(14) 0.0154(15) Uiso 1 1 d .
C1 C 1.0760(16) 0.8891(18) 0.1237(14) 0.0218(17) Uiso 1 1 d .
H1 H 1.2421 0.8934 0.0616 0.026 Uiso 1 1 calc R
C8 C 0.6692(15) 0.6304(18) 0.2786(14) 0.0178(16) Uiso 1 1 d .
H8 H 0.7645 0.5516 0.2322 0.021 Uiso 1 1 calc R
C5 C 0.3680(15) 0.8633(17) 0.4151(14) 0.0171(16) Uiso 1 1 d .
H5 H 0.2664 0.9411 0.4616 0.021 Uiso 1 1 calc R
C2 C 0.9212(16) 1.0156(18) 0.1825(14) 0.0239(18) Uiso 1 1 d .
H2 H 0.9793 1.1012 0.1573 0.029 Uiso 1 1 calc R
C6 C 0.2932(15) 0.7396(18) 0.4469(14) 0.0177(16) Uiso 1 1 d .
C7 C 0.4429(16) 0.6164(17) 0.3766(13) 0.0202(17) Uiso 1 1 d .
H7 H 0.3875 0.5292 0.3971 0.024 Uiso 1 1 calc R
C3 C 0.6838(16) 1.0090(18) 0.2773(14) 0.0186(16) Uiso 1 1 d .
H3 H 0.5808 1.0906 0.3178 0.022 Uiso 1 1 calc R
C10 C 0.0622(17) 0.7130(18) 0.5642(15) 0.0238(18) Uiso 1 1 d .
H10A H 0.1820 0.6643 0.6300 0.036 Uiso 1 1 calc GR
H10B H -0.0863 0.6571 0.5388 0.036 Uiso 1 1 calc GR
H10C H -0.0515 0.8013 0.5961 0.036 Uiso 1 1 calc GR

loop_
_atom_site_aniso_label
_atom_site_aniso_U_11
_atom_site_aniso_U_22
_atom_site_aniso_U_33
_atom_site_aniso_U_23
_atom_site_aniso_U_13
_atom_site_aniso_U_12
I1 0.0166(3) 0.0327(18) 0.0282(14) -0.0106(15) 0.0029(4) -0.0056(4)
Cu1 0.0330(5) 0.040(4) 0.036(3) -0.018(3) 0.0104(8) -0.0085(9)

loop_
_atom_type_symbol
_atom_type_description
_atom_type_scat_dispersion_real
_atom_type_scat_dispersion_imag
_atom_type_scat_source
C C 0.0033 0.0016 'International Tables Vol C Tables 4.2.6.8 and 6.1.1.4'
H H 0.0000 0.0000 'International Tables Vol C Tables 4.2.6.8 and 6.1.1.4'
Cu Cu 0.3201 1.2651 'International Tables Vol C Tables 4.2.6.8 and 6.1.1.4'
I I -0.4742 1.8119 'International Tables Vol C Tables 4.2.6.8 and 6.1.1.4'
N N 0.0061 0.0033 'International Tables Vol C Tables 4.2.6.8 and 6.1.1.4'

loop_
_exptl_crystal_face_index_h
_exptl_crystal_face_index_k
_exptl_crystal_face_index_l
_exptl_crystal_face_perp_dist
-6 -4 0 0.0613
-2 -9 -11 0.0363
6 2 -2 0.0666
2 9 11 0.0325
0 -10 10 0.0250
0 10 -10 0.0250

loop_
_geom_angle_atom_site_label_1
_geom_angle_atom_site_label_2
_geom_angle_atom_site_label_3
_geom_angle
_geom_angle_site_symmetry_1
_geom_angle_site_symmetry_3
Cu1 I1 Cu1 76.62(5) . 2_865
Cu1 I1 Cu1 61.44(6) . 2_765
Cu1 I1 Cu1 105.22(9) 2_865 2_765
I1 Cu1 I1 103.38(5) . 2_865
I1 Cu1 I1 118.56(6) . 2_765
I1 Cu1 I1 105.22(9) 2_865 2_765
I1 Cu1 Cu1 61.53(10) . 2_765
I1 Cu1 Cu1 118.94(6) 2_865 2_765
Cu1 Cu1 I1 57.03(7) 2_765 2_765
N1 Cu1 I1 122.3(5) . .
N1 Cu1 I1 111.1(3) . 2_865
N1 Cu1 I1 95.4(3) . 2_765
N1 Cu1 Cu1 127.2(2) . 2_765
C9 N1 Cu1 121.6(8) . .
C1 N1 Cu1 118.5(7) . .
C1 N1 C9 118.7(8) . .
N1 C9 C4 119.7(14) . .
C8 C9 N1 119.8(8) . .
C8 C9 C4 120.5(10) . .
C5 C4 C9 115.3(14) . .
C3 C4 C9 119.7(11) . .
C3 C4 C5 124.9(8) . .
N1 C1 H1 118.4 . .
N1 C1 C2 123.3(11) . .
C2 C1 H1 118.4 . .
C9 C8 H8 119.1 . .
C9 C8 C7 121.8(8) . .
C7 C8 H8 119.1 . .
C4 C5 H5 118.4 . .
C6 C5 C4 123.3(8) . .
C6 C5 H5 118.4 . .
C1 C2 H2 120.8 . .
C3 C2 C1 118.5(15) . .
C3 C2 H2 120.8 . .
C5 C6 C7 120.2(12) . .
C5 C6 C10 124.1(8) . .
C7 C6 C10 115.6(15) . .
C8 C7 C6 118.7(15) . .
C8 C7 H7 120.7 . .
C6 C7 H7 120.7 . .
C4 C3 C2 120.2(9) . .
C4 C3 H3 119.9 . .
C2 C3 H3 119.9 . .
C6 C10 H10A 109.5 . .
C6 C10 H10B 109.5 . .
C6 C10 H10C 109.5 . .
H10A C10 H10B 109.5 . .
H10A C10 H10C 109.5 . .
H10B C10 H10C 109.5 . .

loop_
_geom_bond_atom_site_label_1
_geom_bond_atom_site_label_2
_geom_bond_distance
_geom_bond_site_symmetry_2
I1 Cu1 2.620(3) .
I1 Cu1 2.7451(18) 2_765
I1 Cu1 2.6432(17) 2_865
Cu1 I1 2.6432(17) 2_865
Cu1 I1 2.7451(18) 2_765
Cu1 Cu1 2.743(3) 2_765
Cu1 N1 2.028(6) .
N1 C9 1.372(14) .
N1 C1 1.32(2) .
C9 C4 1.450(11) .
C9 C8 1.37(2) .
C4 C5 1.439(19) .
C4 C3 1.35(3) .
C1 H1 0.9300 .
C1 C2 1.417(13) .
C8 H8 0.9300 .
C8 C7 1.374(18) .
C5 H5 0.9300 .
C5 C6 1.32(3) .
C2 H2 0.9300 .
C2 C3 1.371(17) .
C6 C7 1.442(12) .
C6 C10 1.56(2) .
C7 H7 0.9300 .
C3 H3 0.9300 .
C10 H10A 0.9600 .
C10 H10B 0.9600 .
C10 H10C 0.9600 .

loop_
_geom_torsion_atom_site_label_1
_geom_torsion_atom_site_label_2
_geom_torsion_atom_site_label_3
_geom_torsion_atom_site_label_4
_geom_torsion
Cu1 N1 C9 C4 -166.3(9)
Cu1 N1 C9 C8 12.5(17)
Cu1 N1 C1 C2 165.2(9)
N1 C9 C4 C5 -176.2(11)
N1 C9 C4 C3 0.7(18)
N1 C9 C8 C7 176.9(12)
N1 C1 C2 C3 2.3(19)
C9 N1 C1 C2 -2.2(18)
C9 C4 C5 C6 -2.7(18)
C9 C4 C3 C2 -0.6(19)
C9 C8 C7 C6 0.9(19)
C4 C9 C8 C7 -4.3(19)
C4 C5 C6 C7 -1(2)
C4 C5 C6 C10 175.4(12)
C1 N1 C9 C4 0.7(17)
C1 N1 C9 C8 179.4(12)
C1 C2 C3 C4 -0.8(18)
C8 C9 C4 C5 5.1(17)
C8 C9 C4 C3 -178.0(12)
C5 C4 C3 C2 175.9(12)
C5 C6 C7 C8 1.6(19)
C3 C4 C5 C6 -179.4(13)
C10 C6 C7 C8 -174.6(11)

loop_
_exptl_oxdiff_crystal_face_indexfrac_h
_exptl_oxdiff_crystal_face_indexfrac_k
_exptl_oxdiff_crystal_face_indexfrac_l
_exptl_oxdiff_crystal_face_x
_exptl_oxdiff_crystal_face_y
_exptl_oxdiff_crystal_face_z
-5.9834 -3.9086 -0.3466 -0.1260 -0.0612 0.9901
-2.0935 -9.4813 -10.5971 -0.0434 0.9009 0.4318
5.8723 1.8769 -2.1894 0.1238 0.2828 -0.9512
2.1620 9.4849 10.5480 0.0449 -0.8956 -0.4427
0.0163 -10.1629 9.5113 -1.0000 0.0000 0.0000
-0.0163 10.1629 -9.5113 1.0000 0.0000 0.0000
